data_4114051
loop_
_publ_author_name
'Karl J. Wallace'
'Warwick J. Belcher'
'David R. Turner'
'Kauser F. Syed'
'Jonathan W. Steed'

_publ_section_title
;
 Slow Anion Exchange, Conformational Equilibria, and Fluorescent Sensing
 in Venus Flytrap Aminopyridinium-Based Anion Hosts
;
_journal_name_full 'Journal of the American Chemical Society'
_journal_page_first 9699
_journal_page_last 9715
_journal_paper_doi 10.1021/ja034921w
_journal_volume 125
_journal_year 2003
_chemical_formula_sum 'C31 H41 Br3 Cl2 N6'
_chemical_formula_weight 808.33
_chemical_name_common kw3apybr
_chemical_name_systematic
;
 ?
;
_space_group_IT_number 14
_symmetry_cell_setting monoclinic
_symmetry_space_group_name_Hall '-P 2ybc'
_symmetry_space_group_name_H-M 'P 1 21/c 1'
_atom_sites_solution_hydrogens geom
_atom_sites_solution_primary direct
_atom_sites_solution_secondary difmap
_audit_creation_method SHELXL-97
_cell_angle_alpha 90.00
_cell_angle_beta 101.324(3)
_cell_angle_gamma 90.00
_cell_formula_units_Z 4
_cell_length_a 21.047(4)
_cell_length_b 12.394(3)
_cell_length_c 13.721(3)
_cell_measurement_temperature 120(2)
_cell_volume 3509.5(13)
_computing_cell_refinement 'DENZO-SMN (Otwinowski & Minor, 1997)'
_computing_data_collection 'Collect (Hooft, 1999)'
_computing_data_reduction 'DENZO-SMN (Otwinowski & Minor, 1997)'
_computing_molecular_graphics 'X-Seed (Barbour, 1999)'
_computing_publication_material 'CIFTAB (Sheldrick, 1997)'
_computing_structure_refinement 'SHELXL-97 (Sheldrick, 1997)'
_computing_structure_solution 'SHELXS-97 (Sheldrick, 1990)'
_diffrn_ambient_temperature 120(2)
_diffrn_measured_fraction_theta_full 0.896
_diffrn_measured_fraction_theta_max 0.896
_diffrn_measurement_device_type 'Nonius KappaCCD'
_diffrn_radiation_monochromator graphite
_diffrn_radiation_source 'fine-focus sealed tube'
_diffrn_radiation_type MoK\a
_diffrn_radiation_wavelength 0.71073
_diffrn_reflns_av_R_equivalents 0.1060
_diffrn_reflns_av_sigmaI/netI 0.1283
_diffrn_reflns_limit_h_max 25
_diffrn_reflns_limit_h_min -22
_diffrn_reflns_limit_k_max 14
_diffrn_reflns_limit_k_min -13
_diffrn_reflns_limit_l_max 16
_diffrn_reflns_limit_l_min -15
_diffrn_reflns_number 11460
_diffrn_reflns_theta_full 26.00
_diffrn_reflns_theta_max 26.00
_diffrn_reflns_theta_min 2.23
_diffrn_standards_decay_% 0.0
_exptl_absorpt_coefficient_mu 3.631
_exptl_absorpt_correction_T_max 0.7128
_exptl_absorpt_correction_T_min 0.5304
_exptl_absorpt_correction_type multi-scan
_exptl_crystal_density_diffrn 1.530
_exptl_crystal_F_000 1632
_exptl_crystal_size_max 0.20
_exptl_crystal_size_mid 0.10
_exptl_crystal_size_min 0.10
_refine_diff_density_max 0.849
_refine_diff_density_min -0.730
_refine_diff_density_rms 0.135
_refine_ls_extinction_coef 0.0017(3)
_refine_ls_extinction_expression Fc^*^=kFc[1+0.001xFc^2^\l^3^/sin(2\q)]^-1/4^
_refine_ls_extinction_method SHELXL
_refine_ls_goodness_of_fit_ref 1.009
_refine_ls_hydrogen_treatment mixed
_refine_ls_matrix_type full
_refine_ls_number_parameters 385
_refine_ls_number_reflns 6179
_refine_ls_number_restraints 0
_refine_ls_restrained_S_all 1.009
_refine_ls_R_factor_all 0.1162
_refine_ls_R_factor_gt 0.0654
_refine_ls_shift/su_max 0.000
_refine_ls_shift/su_mean 0.000
_refine_ls_structure_factor_coef Fsqd
_refine_ls_weighting_details 'calc w=1/[\s^2^(Fo^2^)+(0.0528P)^2^+4.8764P] where P=(Fo^2^+2Fc^2^)/3'
_refine_ls_weighting_scheme calc
_refine_ls_wR_factor_gt 0.1286
_refine_ls_wR_factor_ref 0.1494
_reflns_number_gt 3990
_reflns_number_total 6179
_reflns_threshold_expression >2sigma(I)
_cod_data_source_file ja034921wsi20030228_094812.cif
_cod_data_source_block C:\structs\JWS\Karl\kw3apybr\KW3PYBR3.CIF
_cod_original_cell_volume 3509.4(12)
_cod_database_code 4114051

loop_
_symmetry_equiv_pos_as_xyz
'x, y, z'
'-x, y+1/2, -z+1/2'
'-x, -y, -z'
'x, -y-1/2, z-1/2'

loop_
_atom_site_label
_atom_site_type_symbol
_atom_site_fract_x
_atom_site_fract_y
_atom_site_fract_z
_atom_site_U_iso_or_equiv
_atom_site_adp_type
_atom_site_occupancy
_atom_site_symmetry_multiplicity
_atom_site_calc_flag
_atom_site_refinement_flags
Br1 Br 0.31882(4) 0.95951(6) 0.19998(5) 0.0284(2) Uani 1 1 d .
Br2 Br 0.39050(3) 0.45051(5) 0.29085(5) 0.0203(2) Uani 1 1 d .
Br3 Br -0.01071(3) 1.03738(6) 0.25068(5) 0.0275(2) Uani 1 1 d .
Cl1 Cl 0.15227(14) 1.2401(3) 0.2117(2) 0.0899(11) Uani 1 1 d .
Cl2 Cl 0.13096(11) 1.28470(18) 0.41025(17) 0.0488(6) Uani 1 1 d .
H41 H 0.3376 1.1568 0.2844 0.02(2) Uiso 1 1 d R
H42 H 0.3459 1.2687 0.3021 0.05(3) Uiso 1 1 d R
N1 N 0.2775(3) 1.0995(4) 0.5322(4) 0.0177(12) Uani 1 1 d .
N2 N 0.4063(3) 0.6839(4) 0.4323(4) 0.0168(12) Uani 1 1 d .
N3 N 0.1136(3) 0.8368(4) 0.2006(4) 0.0191(12) Uani 1 1 d .
N4 N 0.3340(4) 1.2019(5) 0.3182(5) 0.0400(18) Uani 1 1 d .
N5 N 0.0010(3) 0.8187(6) -0.0366(4) 0.0424(18) Uani 1 1 d .
H51 H -0.0248 0.7665 -0.0249 0.051 Uiso 1 1 calc R
H52 H -0.0053 0.8498 -0.0954 0.051 Uiso 1 1 calc R
N6 N 0.4676(3) 0.8527(5) 0.2559(4) 0.0343(16) Uani 1 1 d .
H61 H 0.5046 0.8729 0.2410 0.041 Uiso 1 1 calc R
H62 H 0.4308 0.8783 0.2219 0.041 Uiso 1 1 calc R
C1 C 0.2607(3) 0.9948(5) 0.5785(5) 0.0173(14) Uani 1 1 d .
H1A H 0.2958 0.9769 0.6355 0.021 Uiso 1 1 calc R
H1B H 0.2204 1.0052 0.6042 0.021 Uiso 1 1 calc R
C2 C 0.2753(3) 1.1890(5) 0.5875(5) 0.0208(15) Uani 1 1 d .
H2 H 0.2627 1.1845 0.6502 0.025 Uiso 1 1 calc R
C3 C 0.2914(3) 1.2861(6) 0.5517(5) 0.0245(17) Uani 1 1 d .
H3 H 0.2889 1.3497 0.5894 0.029 Uiso 1 1 calc R
C4 C 0.3111(3) 1.2935(6) 0.4624(5) 0.0214(16) Uani 1 1 d .
H4 H 0.3220 1.3615 0.4383 0.026 Uiso 1 1 calc R
C5 C 0.3149(3) 1.1996(5) 0.4074(5) 0.0206(15) Uani 1 1 d .
C6 C 0.2964(3) 1.1022(6) 0.4447(5) 0.0214(15) Uani 1 1 d .
H6 H 0.2973 1.0375 0.4078 0.026 Uiso 1 1 calc R
C7 C 0.1193(3) 0.7888(5) 0.3026(4) 0.0185(15) Uani 1 1 d .
H7A H 0.1103 0.7106 0.2954 0.022 Uiso 1 1 calc R
H7B H 0.0855 0.8212 0.3343 0.022 Uiso 1 1 calc R
C8 C 0.1542(4) 0.9133(6) 0.1838(5) 0.0314(18) Uani 1 1 d .
H8 H 0.1890 0.9350 0.2350 0.038 Uiso 1 1 calc R
C9 C 0.1453(4) 0.9618(7) 0.0900(6) 0.041(2) Uani 1 1 d .
H9 H 0.1750 1.0146 0.0761 0.049 Uiso 1 1 calc R
C10 C 0.0929(4) 0.9320(6) 0.0177(5) 0.0294(18) Uani 1 1 d .
H10 H 0.0853 0.9666 -0.0453 0.035 Uiso 1 1 calc R
C11 C 0.0514(3) 0.8518(6) 0.0371(5) 0.0271(17) Uani 1 1 d .
C12 C 0.0630(3) 0.8052(6) 0.1302(5) 0.0215(15) Uani 1 1 d .
H12 H 0.0350 0.7500 0.1449 0.026 Uiso 1 1 calc R
C13 C 0.3422(3) 0.6496(5) 0.4520(5) 0.0178(14) Uani 1 1 d .
H13A H 0.3488 0.6190 0.5199 0.021 Uiso 1 1 calc R
H13B H 0.3251 0.5912 0.4049 0.021 Uiso 1 1 calc R
C14 C 0.4610(3) 0.6421(6) 0.4879(5) 0.0245(16) Uani 1 1 d .
H14 H 0.4587 0.5949 0.5416 0.029 Uiso 1 1 calc R
C15 C 0.5192(3) 0.6685(6) 0.4657(5) 0.0287(17) Uani 1 1 d .
H15 H 0.5576 0.6384 0.5041 0.034 Uiso 1 1 calc R
C16 C 0.5240(4) 0.7381(6) 0.3886(6) 0.0344(19) Uani 1 1 d .
H16 H 0.5651 0.7561 0.3744 0.041 Uiso 1 1 calc R
C17 C 0.4671(3) 0.7815(6) 0.3321(5) 0.0241(16) Uani 1 1 d .
C18 C 0.4076(3) 0.7507(5) 0.3555(5) 0.0191(15) Uani 1 1 d .
H18 H 0.3682 0.7772 0.3170 0.023 Uiso 1 1 calc R
C19 C 0.2515(3) 0.9009(5) 0.5062(4) 0.0139(14) Uani 1 1 d .
C20 C 0.3014(3) 0.8239(5) 0.5132(4) 0.0169(14) Uani 1 1 d .
C21 C 0.2917(3) 0.7369(5) 0.4436(5) 0.0155(14) Uani 1 1 d .
C22 C 0.2349(3) 0.7287(5) 0.3712(5) 0.0192(15) Uani 1 1 d .
C23 C 0.1841(3) 0.8038(5) 0.3713(5) 0.0175(15) Uani 1 1 d .
C24 C 0.1929(3) 0.8911(5) 0.4374(4) 0.0147(14) Uani 1 1 d .
C25 C 0.1402(3) 0.9751(5) 0.4358(5) 0.0195(15) Uani 1 1 d .
H25A H 0.1144 0.9809 0.3674 0.023 Uiso 1 1 calc R
H25B H 0.1606 1.0461 0.4540 0.023 Uiso 1 1 calc R
C26 C 0.0946(3) 0.9490(6) 0.5069(5) 0.0301(18) Uani 1 1 d .
H26A H 0.0708 0.8824 0.4854 0.045 Uiso 1 1 calc R
H26B H 0.0638 1.0084 0.5064 0.045 Uiso 1 1 calc R
H26C H 0.1199 0.9395 0.5743 0.045 Uiso 1 1 calc R
C27 C 0.2268(3) 0.6405(5) 0.2929(5) 0.0225(16) Uani 1 1 d .
H27A H 0.2690 0.6281 0.2729 0.027 Uiso 1 1 calc R
H27B H 0.1957 0.6652 0.2334 0.027 Uiso 1 1 calc R
C28 C 0.2028(3) 0.5336(5) 0.3287(5) 0.0254(16) Uani 1 1 d .
H28A H 0.2296 0.5142 0.3931 0.038 Uiso 1 1 calc R
H28B H 0.2059 0.4767 0.2802 0.038 Uiso 1 1 calc R
H28C H 0.1576 0.5415 0.3357 0.038 Uiso 1 1 calc R
C29 C 0.3626(3) 0.8306(6) 0.5901(5) 0.0207(15) Uani 1 1 d .
H29A H 0.3826 0.7580 0.5986 0.025 Uiso 1 1 calc R
H29B H 0.3514 0.8513 0.6543 0.025 Uiso 1 1 calc R
C30 C 0.4126(3) 0.9102(6) 0.5662(5) 0.0303(18) Uani 1 1 d .
H30A H 0.4213 0.8946 0.5001 0.045 Uiso 1 1 calc R
H30B H 0.4528 0.9034 0.6158 0.045 Uiso 1 1 calc R
H30C H 0.3959 0.9839 0.5675 0.045 Uiso 1 1 calc R
C31 C 0.0946(4) 1.2741(8) 0.2831(6) 0.044(2) Uani 1 1 d .
H31A H 0.0603 1.2183 0.2746 0.053 Uiso 1 1 calc R
H31B H 0.0741 1.3438 0.2597 0.053 Uiso 1 1 calc R

loop_
_atom_site_aniso_label
_atom_site_aniso_U_11
_atom_site_aniso_U_22
_atom_site_aniso_U_33
_atom_site_aniso_U_23
_atom_site_aniso_U_13
_atom_site_aniso_U_12
Br1 0.0400(4) 0.0201(4) 0.0258(4) 0.0015(3) 0.0081(3) 0.0057(3)
Br2 0.0252(4) 0.0185(4) 0.0181(4) 0.0014(3) 0.0064(3) 0.0033(3)
Br3 0.0262(4) 0.0312(4) 0.0231(4) 0.0026(3) 0.0001(3) 0.0045(3)
Cl1 0.0695(19) 0.109(3) 0.109(2) -0.064(2) 0.0608(17) -0.0394(18)
Cl2 0.0521(14) 0.0349(12) 0.0573(14) 0.0005(10) 0.0057(11) 0.0015(10)
N1 0.021(3) 0.018(3) 0.016(3) -0.003(2) 0.007(2) 0.002(2)
N2 0.021(3) 0.018(3) 0.011(3) -0.002(2) 0.003(2) 0.002(2)
N3 0.023(3) 0.020(3) 0.013(3) 0.000(2) 0.000(2) 0.000(2)
N4 0.077(5) 0.021(4) 0.027(4) -0.007(3) 0.023(3) -0.009(3)
N5 0.044(4) 0.057(5) 0.018(3) 0.001(3) -0.012(3) -0.014(4)
N6 0.029(4) 0.044(4) 0.028(4) 0.013(3) 0.003(3) -0.007(3)
C1 0.022(4) 0.014(3) 0.017(3) 0.000(3) 0.008(3) -0.003(3)
C2 0.019(4) 0.024(4) 0.020(4) -0.008(3) 0.005(3) 0.003(3)
C3 0.028(4) 0.018(4) 0.023(4) -0.006(3) -0.007(3) 0.007(3)
C4 0.024(4) 0.018(4) 0.021(4) 0.000(3) 0.000(3) -0.004(3)
C5 0.026(4) 0.017(4) 0.018(4) -0.002(3) 0.005(3) 0.001(3)
C6 0.021(4) 0.022(4) 0.022(4) -0.002(3) 0.006(3) -0.003(3)
C7 0.023(4) 0.021(4) 0.012(3) 0.005(3) 0.006(3) -0.003(3)
C8 0.032(4) 0.036(5) 0.025(4) -0.001(3) 0.002(3) -0.014(4)
C9 0.047(5) 0.041(5) 0.031(4) 0.013(4) 0.001(4) -0.007(4)
C10 0.043(5) 0.032(5) 0.011(4) 0.007(3) 0.001(3) -0.002(4)
C11 0.024(4) 0.039(5) 0.017(4) 0.001(3) 0.002(3) 0.003(3)
C12 0.017(4) 0.028(4) 0.021(4) 0.003(3) 0.006(3) 0.001(3)
C13 0.026(4) 0.013(3) 0.017(3) -0.003(3) 0.009(3) -0.004(3)
C14 0.031(4) 0.020(4) 0.021(4) 0.000(3) 0.003(3) 0.005(3)
C15 0.022(4) 0.032(4) 0.032(4) 0.010(3) 0.007(3) 0.009(3)
C16 0.024(4) 0.040(5) 0.037(5) 0.008(4) 0.000(3) -0.002(3)
C17 0.027(4) 0.024(4) 0.021(4) -0.004(3) 0.004(3) -0.008(3)
C18 0.023(4) 0.020(4) 0.015(3) 0.003(3) 0.005(3) 0.003(3)
C19 0.020(4) 0.007(3) 0.016(3) 0.003(2) 0.007(3) -0.001(3)
C20 0.026(4) 0.017(4) 0.010(3) 0.006(3) 0.007(3) -0.005(3)
C21 0.022(4) 0.009(3) 0.017(3) 0.003(3) 0.007(3) 0.003(3)
C22 0.030(4) 0.017(4) 0.012(3) 0.001(3) 0.008(3) -0.004(3)
C23 0.019(4) 0.024(4) 0.012(3) 0.001(3) 0.009(3) -0.003(3)
C24 0.010(3) 0.023(4) 0.011(3) 0.002(3) 0.004(2) -0.001(3)
C25 0.015(3) 0.018(4) 0.025(4) -0.004(3) 0.003(3) 0.003(3)
C26 0.020(4) 0.038(5) 0.034(4) -0.008(4) 0.009(3) 0.002(3)
C27 0.024(4) 0.024(4) 0.016(3) -0.008(3) -0.003(3) 0.004(3)
C28 0.024(4) 0.019(4) 0.035(4) -0.009(3) 0.010(3) -0.008(3)
C29 0.019(4) 0.024(4) 0.018(4) -0.001(3) 0.000(3) 0.004(3)
C30 0.031(4) 0.035(5) 0.026(4) -0.012(3) 0.007(3) -0.007(3)
C31 0.046(5) 0.046(5) 0.041(5) -0.006(4) 0.012(4) -0.012(4)

loop_
_atom_type_symbol
_atom_type_description
_atom_type_scat_dispersion_real
_atom_type_scat_dispersion_imag
_atom_type_scat_source
C C 0.0033 0.0016 'International Tables Vol C Tables 4.2.6.8 and 6.1.1.4'
H H 0.0000 0.0000 'International Tables Vol C Tables 4.2.6.8 and 6.1.1.4'
N N 0.0061 0.0033 'International Tables Vol C Tables 4.2.6.8 and 6.1.1.4'
Br Br -0.2901 2.4595 'International Tables Vol C Tables 4.2.6.8 and 6.1.1.4'
Cl Cl 0.1484 0.1585 'International Tables Vol C Tables 4.2.6.8 and 6.1.1.4'

loop_
_geom_angle_atom_site_label_1
_geom_angle_atom_site_label_2
_geom_angle_atom_site_label_3
_geom_angle
C6 N1 C2 122.3(6)
C6 N1 C1 122.1(5)
C2 N1 C1 115.5(5)
C18 N2 C14 122.1(6)
C18 N2 C13 118.5(5)
C14 N2 C13 119.2(5)
C8 N3 C12 121.9(6)
C8 N3 C7 120.5(5)
C12 N3 C7 117.4(5)
C19 C1 N1 113.2(5)
N1 C2 C3 118.8(6)
C2 C3 C4 121.3(6)
C3 C4 C5 119.1(6)
N4 C5 C6 120.0(6)
N4 C5 C4 121.8(6)
C6 C5 C4 118.1(6)
N1 C6 C5 120.3(6)
N3 C7 C23 115.5(5)
N3 C8 C9 119.6(6)
C10 C9 C8 119.3(7)
C9 C10 C11 120.0(7)
N5 C11 C12 121.8(7)
N5 C11 C10 119.8(6)
C12 C11 C10 118.4(6)
N3 C12 C11 120.9(6)
N2 C13 C21 115.6(5)
N2 C14 C15 119.1(6)
C14 C15 C16 121.7(7)
C15 C16 C17 118.7(7)
N6 C17 C16 122.5(6)
N6 C17 C18 119.3(6)
C16 C17 C18 118.2(6)
N2 C18 C17 120.2(6)
C24 C19 C20 122.2(6)
C24 C19 C1 119.2(6)
C20 C19 C1 118.6(5)
C19 C20 C21 117.3(6)
C19 C20 C29 122.4(6)
C21 C20 C29 120.3(6)
C22 C21 C20 121.4(6)
C22 C21 C13 119.6(6)
C20 C21 C13 119.0(6)
C21 C22 C23 119.4(6)
C21 C22 C27 121.1(6)
C23 C22 C27 119.6(6)
C24 C23 C22 120.3(6)
C24 C23 C7 119.2(6)
C22 C23 C7 120.5(6)
C23 C24 C19 119.3(6)
C23 C24 C25 121.2(5)
C19 C24 C25 119.6(6)
C24 C25 C26 113.2(6)
C22 C27 C28 113.2(5)
C20 C29 C30 114.7(6)
Cl1 C31 Cl2 110.9(5)

loop_
_geom_bond_atom_site_label_1
_geom_bond_atom_site_label_2
_geom_bond_distance
Cl1 C31 1.755(9)
Cl2 C31 1.766(8)
N1 C6 1.337(9)
N1 C2 1.349(8)
N1 C1 1.517(8)
N2 C18 1.344(8)
N2 C14 1.353(8)
N2 C13 1.490(8)
N3 C8 1.326(9)
N3 C12 1.348(8)
N3 C7 1.503(8)
N4 C5 1.361(9)
N5 C11 1.376(9)
N6 C17 1.370(9)
C1 C19 1.517(9)
C2 C3 1.368(10)
C3 C4 1.371(10)
C4 C5 1.398(9)
C5 C6 1.397(9)
C7 C23 1.509(9)
C8 C9 1.400(10)
C9 C10 1.381(10)
C10 C11 1.383(10)
C11 C12 1.379(9)
C13 C21 1.505(9)
C14 C15 1.360(10)
C15 C16 1.384(10)
C16 C17 1.400(10)
C17 C18 1.406(9)
C19 C24 1.404(8)
C19 C20 1.409(9)
C20 C21 1.427(9)
C20 C29 1.498(9)
C21 C22 1.400(9)
C22 C23 1.418(9)
C22 C27 1.519(9)
C23 C24 1.401(9)
C24 C25 1.519(9)
C25 C26 1.530(10)
C27 C28 1.534(9)
C29 C30 1.525(9)

loop_
_geom_hbond_atom_site_label_D
_geom_hbond_atom_site_label_H
_geom_hbond_atom_site_label_A
_geom_hbond_distance_DH
_geom_hbond_distance_HA
_geom_hbond_distance_DA
_geom_hbond_angle_DHA
_geom_hbond_site_symmetry_A
N4 H41 Br1 0.74 2.70 3.399(7) 158.2 .
N4 H42 Br2 0.91 2.46 3.350(7) 169.2 1_565
N5 H51 Cl2 0.88 2.98 3.576(8) 126.4 2_545
N5 H52 Br3 0.88 2.63 3.477(7) 163.0 3_575
N6 H61 Br2 0.88 2.52 3.400(6) 173.4 2_655
N6 H62 Br1 0.88 2.53 3.347(6) 155.4 .
